data_8102344
loop_
_publ_author_name
'Ying-Ji Wang'
'Da-Ling Zhu'

_publ_section_title
;
 Crystal structure of
 bis(2-(4-pyridyl)-4,4,5,5-tetramethylimidazoline-1-oxyl-3-oxide)bis(2,4-pentanedionato)cobalt(II),
 Co(C12H16N3O2)2(C5H7O2)2
;
_journal_issue 4
_journal_name_full 'Zeitschrift f\"ur Kristallographie - New Crystal Structures'
_journal_page_first 447
_journal_volume 223
_journal_year 2008
_chemical_formula_moiety 'C34 H46 Co N6 O8'
_chemical_formula_sum 'C34 H46 Co N6 O8'
_chemical_formula_weight 725.70
_space_group_IT_number 2
_symmetry_cell_setting triclinic
_symmetry_space_group_name_Hall '-P 1'
_symmetry_space_group_name_H-M 'P -1'
_atom_sites_solution_hydrogens geom
_atom_sites_solution_primary direct
_atom_sites_solution_secondary difmap
_audit_creation_method SHELXL-97
_cell_angle_alpha 98.25(3)
_cell_angle_beta 103.20(3)
_cell_angle_gamma 93.11(3)
_cell_formula_units_Z 1
_cell_length_a 7.1300(14)
_cell_length_b 10.067(2)
_cell_length_c 12.793(3)
_cell_measurement_reflns_used 3036
_cell_measurement_temperature 293(2)
_cell_measurement_theta_max 25.00
_cell_measurement_theta_min 3.02
_cell_volume 881.1(4)
_computing_cell_refinement 'SAINT-Plus (Bruker, 2001)'
_computing_data_collection 'APEX2 (Bruker, 2004)'
_computing_data_reduction SAINT-Plus
_computing_molecular_graphics 'SHELXTL (Bruker, 2001)'
_computing_publication_material SHELXTL
_computing_structure_refinement 'SHELXL-97 (Sheldrick, 1997)'
_computing_structure_solution 'SHELXS-97 (Sheldrick, 1997)'
_diffrn_ambient_temperature 293(2)
_diffrn_measured_fraction_theta_full 0.980
_diffrn_measured_fraction_theta_max 0.980
_diffrn_measurement_device_type 'Bruker APEX II CCD area-detector'
_diffrn_measurement_method '\f and \w scans'
_diffrn_radiation_monochromator graphite
_diffrn_radiation_source 'fine-focus sealed tube'
_diffrn_radiation_type MoK\a
_diffrn_radiation_wavelength 0.71073
_diffrn_reflns_av_R_equivalents 0.0322
_diffrn_reflns_av_sigmaI/netI 0.0536
_diffrn_reflns_limit_h_max 8
_diffrn_reflns_limit_h_min -6
_diffrn_reflns_limit_k_max 11
_diffrn_reflns_limit_k_min -11
_diffrn_reflns_limit_l_max 15
_diffrn_reflns_limit_l_min -11
_diffrn_reflns_number 5940
_diffrn_reflns_theta_full 25.00
_diffrn_reflns_theta_max 25.00
_diffrn_reflns_theta_min 3.02
_diffrn_standards_decay_% 0
_diffrn_standards_interval_count 0
_diffrn_standards_interval_time 0
_diffrn_standards_number 0
_exptl_absorpt_coefficient_mu 0.546
_exptl_absorpt_correction_T_max 0.8894
_exptl_absorpt_correction_T_min 0.7992
_exptl_absorpt_correction_type multi-scan
_exptl_absorpt_process_details '(SADABS; Bruker, 2001)'
_exptl_crystal_colour red
_exptl_crystal_density_diffrn 1.368
_exptl_crystal_density_method 'not measured'
_exptl_crystal_description block
_exptl_crystal_F_000 383
_exptl_crystal_size_max 0.43
_exptl_crystal_size_mid 0.28
_exptl_crystal_size_min 0.22
_refine_diff_density_max 0.585
_refine_diff_density_min -0.678
_refine_diff_density_rms 0.079
_refine_ls_extinction_method none
_refine_ls_goodness_of_fit_ref 1.000
_refine_ls_hydrogen_treatment noref
_refine_ls_matrix_type full
_refine_ls_number_parameters 223
_refine_ls_number_reflns 3036
_refine_ls_number_restraints 0
_refine_ls_restrained_S_all 1.000
_refine_ls_R_factor_all 0.0611
_refine_ls_R_factor_gt 0.0479
_refine_ls_shift/su_max 0.000
_refine_ls_shift/su_mean 0.000
_refine_ls_structure_factor_coef Fsqd
_refine_ls_weighting_details 'calc w=1/[\s^2^(Fo^2^)+(0.0879P)^2^+0.3981P] where P=(Fo^2^+2Fc^2^)/3'
_refine_ls_weighting_scheme calc
_refine_ls_wR_factor_gt 0.1297
_refine_ls_wR_factor_ref 0.1391
_reflns_number_gt 2402
_reflns_number_total 3036
_reflns_threshold_expression I>2\s(I)
_cod_data_source_file 1267-2397.cff
_cod_data_source_block cobalt
_cod_depositor_comments
;
The following automatic conversions were performed:
'_symmetry_cell_setting' value 'Triclinic' changed to 'triclinic'
according to '/home/saulius/struct/CIF-dictionaries/cif_core.dic'
dictionary named 'cif_core.dic' version 2.4.1 from 2010-06-29.

Automatic conversion script
Id: cif_fix_enum 1555 2011-01-17 13:19:09Z saulius 
;
_cod_original_cell_volume 881.1(3)
_cod_original_sg_symbol_H-M P-1
_cod_database_code 8102344

loop_
_symmetry_equiv_pos_as_xyz
'x, y, z'
'-x, -y, -z'

loop_
_atom_site_label
_atom_site_type_symbol
_atom_site_fract_x
_atom_site_fract_y
_atom_site_fract_z
_atom_site_U_iso_or_equiv
_atom_site_adp_type
_atom_site_occupancy
_atom_site_symmetry_multiplicity
_atom_site_calc_flag
_atom_site_refinement_flags
_atom_site_disorder_assembly
_atom_site_disorder_group
Co1 Co 0.0000 0.0000 0.0000 0.0161(2) Uani 1 2 d S . .
N1 N 0.2241(4) 0.0632(2) 0.1489(2) 0.0167(6) Uani 1 1 d . . .
O1 O 0.1566(3) 0.1117(2) -0.07672(17) 0.0202(5) Uani 1 1 d . . .
O3 O 0.9123(3) 0.2510(2) 0.39306(17) 0.0236(5) Uani 1 1 d . . .
N3 N 0.8190(4) 0.2420(3) 0.4670(2) 0.0178(6) Uani 1 1 d . . .
O4 O 0.4271(3) 0.1723(3) 0.56908(18) 0.0306(6) Uani 1 1 d . . .
N2 N 0.5853(4) 0.2133(3) 0.5485(2) 0.0200(6) Uani 1 1 d . . .
C13 C 0.9188(4) 0.2688(3) 0.5862(2) 0.0167(7) Uani 1 1 d . . .
C11 C 0.6314(4) 0.1984(3) 0.4504(2) 0.0185(7) Uani 1 1 d . . .
C16 C 1.0779(4) 0.3830(3) 0.6100(3) 0.0212(7) Uani 1 1 d . . .
H16A H 1.0225 0.4645 0.5935 0.032 Uiso 1 1 calc R . .
H16B H 1.1682 0.3614 0.5661 0.032 Uiso 1 1 calc R . .
H16C H 1.1439 0.3953 0.6855 0.032 Uiso 1 1 calc R . .
C15 C 0.7512(5) 0.2543(4) 0.7443(3) 0.0257(8) Uani 1 1 d . . .
H15A H 0.7850 0.1631 0.7416 0.039 Uiso 1 1 calc R . .
H15B H 0.6272 0.2599 0.7613 0.039 Uiso 1 1 calc R . .
H15C H 0.8468 0.3123 0.7994 0.039 Uiso 1 1 calc R . .
C8 C 0.4940(4) 0.1511(3) 0.3461(2) 0.0176(7) Uani 1 1 d . . .
C6 C 0.1702(4) 0.1168(3) 0.2387(2) 0.0177(7) Uani 1 1 d . . .
H6A H 0.0391 0.1239 0.2338 0.021 Uiso 1 1 calc R . .
C5 C 0.3725(5) 0.2940(3) -0.0819(3) 0.0282(8) Uani 1 1 d . . .
H5A H 0.4180 0.2235 -0.1260 0.042 Uiso 1 1 calc R . .
H5B H 0.4751 0.3314 -0.0202 0.042 Uiso 1 1 calc R . .
H5C H 0.3310 0.3633 -0.1240 0.042 Uiso 1 1 calc R . .
C17 C 1.0019(4) 0.1370(3) 0.6129(3) 0.0203(7) Uani 1 1 d . . .
H17A H 1.1110 0.1234 0.5817 0.031 Uiso 1 1 calc R . .
H17B H 0.9046 0.0631 0.5834 0.031 Uiso 1 1 calc R . .
H17C H 1.0423 0.1420 0.6904 0.031 Uiso 1 1 calc R . .
C12 C 0.7423(4) 0.2984(3) 0.6340(2) 0.0192(7) Uani 1 1 d . . .
C10 C 0.4136(4) 0.0538(3) 0.1578(3) 0.0195(7) Uani 1 1 d . . .
H10A H 0.4536 0.0173 0.0964 0.023 Uiso 1 1 calc R . .
C4 C 0.2045(4) 0.2370(3) -0.0433(2) 0.0196(7) Uani 1 1 d . . .
C7 C 0.2970(4) 0.1615(3) 0.3370(2) 0.0179(7) Uani 1 1 d . . .
H7A H 0.2523 0.1983 0.3967 0.021 Uiso 1 1 calc R . .
C9 C 0.5525(5) 0.0954(3) 0.2532(2) 0.0201(7) Uani 1 1 d . . .
H9A H 0.6826 0.0866 0.2558 0.024 Uiso 1 1 calc R . .
C3 C 0.1138(5) 0.3211(3) 0.0228(3) 0.0222(7) Uani 1 1 d . . .
H3A H 0.1663 0.4101 0.0449 0.027 Uiso 1 1 calc R . .
C14 C 0.6891(5) 0.4436(3) 0.6351(3) 0.0277(8) Uani 1 1 d . . .
H14A H 0.6844 0.4689 0.5651 0.042 Uiso 1 1 calc R . .
H14B H 0.7846 0.5026 0.6895 0.042 Uiso 1 1 calc R . .
H14C H 0.5648 0.4505 0.6516 0.042 Uiso 1 1 calc R . .
O2 O -0.1367(3) 0.1651(2) 0.03814(17) 0.0199(5) Uani 1 1 d . . .
C2 C -0.0491(4) 0.2827(3) 0.0584(2) 0.0189(7) Uani 1 1 d . . .
C1 C -0.1318(5) 0.3859(3) 0.1290(3) 0.0260(8) Uani 1 1 d . . .
H1A H -0.2427 0.3447 0.1467 0.039 Uiso 1 1 calc R . .
H1B H -0.1696 0.4590 0.0904 0.039 Uiso 1 1 calc R . .
H1C H -0.0357 0.4197 0.1947 0.039 Uiso 1 1 calc R . .

loop_
_atom_site_aniso_label
_atom_site_aniso_U_11
_atom_site_aniso_U_22
_atom_site_aniso_U_33
_atom_site_aniso_U_23
_atom_site_aniso_U_13
_atom_site_aniso_U_12
Co1 0.0170(3) 0.0163(3) 0.0131(3) 0.0015(2) 0.0002(2) 0.0013(2)
N1 0.0205(14) 0.0171(13) 0.0124(14) 0.0023(10) 0.0035(11) 0.0023(10)
O1 0.0204(12) 0.0221(12) 0.0152(12) 0.0019(9) -0.0002(9) -0.0014(9)
O3 0.0180(12) 0.0378(14) 0.0152(12) 0.0020(10) 0.0064(9) 0.0003(10)
N3 0.0139(13) 0.0259(14) 0.0132(14) 0.0024(11) 0.0032(11) 0.0008(10)
O4 0.0149(12) 0.0551(17) 0.0225(13) 0.0093(11) 0.0052(10) -0.0027(11)
N2 0.0111(13) 0.0338(16) 0.0143(14) 0.0024(11) 0.0023(11) 0.0014(11)
C13 0.0145(15) 0.0262(17) 0.0079(15) 0.0014(12) 0.0009(12) 0.0000(12)
C11 0.0181(16) 0.0246(17) 0.0122(16) 0.0014(13) 0.0033(13) 0.0012(12)
C16 0.0189(16) 0.0255(17) 0.0172(17) 0.0027(13) 0.0011(13) 0.0009(13)
C15 0.0226(18) 0.042(2) 0.0130(17) 0.0051(15) 0.0034(14) 0.0039(15)
C8 0.0178(16) 0.0211(16) 0.0142(17) 0.0040(12) 0.0039(13) 0.0009(12)
C6 0.0144(15) 0.0214(16) 0.0185(17) 0.0066(13) 0.0040(13) 0.0027(12)
C5 0.0217(18) 0.0276(18) 0.035(2) 0.0103(15) 0.0029(15) -0.0007(14)
C17 0.0168(16) 0.0247(17) 0.0198(18) 0.0045(13) 0.0043(13) 0.0017(12)
C12 0.0161(16) 0.0276(17) 0.0117(16) 0.0018(13) -0.0009(12) 0.0040(13)
C10 0.0211(17) 0.0219(16) 0.0158(17) 0.0032(13) 0.0047(13) 0.0035(12)
C4 0.0199(16) 0.0215(17) 0.0147(17) 0.0083(13) -0.0041(13) 0.0001(12)
C7 0.0195(16) 0.0224(16) 0.0124(16) 0.0033(12) 0.0046(13) 0.0029(12)
C9 0.0165(16) 0.0263(17) 0.0175(17) 0.0029(13) 0.0042(13) 0.0023(12)
C3 0.0254(18) 0.0181(16) 0.0201(18) 0.0053(13) -0.0019(14) 0.0008(13)
C14 0.0244(18) 0.035(2) 0.0225(19) 0.0012(15) 0.0030(14) 0.0113(15)
O2 0.0194(11) 0.0198(11) 0.0188(12) 0.0031(9) 0.0008(9) 0.0039(9)
C2 0.0210(17) 0.0191(16) 0.0117(16) 0.0036(12) -0.0076(12) 0.0046(12)
C1 0.0283(19) 0.0226(18) 0.0237(19) 0.0001(14) 0.0005(14) 0.0058(14)

loop_
_atom_type_symbol
_atom_type_description
_atom_type_scat_dispersion_real
_atom_type_scat_dispersion_imag
_atom_type_scat_source
C C 0.0033 0.0016 'International Tables Vol C Tables 4.2.6.8 and 6.1.1.4'
H H 0.0000 0.0000 'International Tables Vol C Tables 4.2.6.8 and 6.1.1.4'
N N 0.0061 0.0033 'International Tables Vol C Tables 4.2.6.8 and 6.1.1.4'
O O 0.0106 0.0060 'International Tables Vol C Tables 4.2.6.8 and 6.1.1.4'
Co Co 0.3494 0.9721 'International Tables Vol C Tables 4.2.6.8 and 6.1.1.4'

loop_
_geom_angle_atom_site_label_1
_geom_angle_atom_site_label_2
_geom_angle_atom_site_label_3
_geom_angle
_geom_angle_site_symmetry_1
_geom_angle_site_symmetry_3
_geom_angle_publ_flag
O2 Co1 O2 180.00(13) 2 . ?
O2 Co1 O1 91.01(9) 2 . ?
O2 Co1 O1 88.99(9) . . ?
O2 Co1 O1 88.99(9) 2 2 ?
O2 Co1 O1 91.01(9) . 2 ?
O1 Co1 O1 180.00(12) . 2 ?
O2 Co1 N1 90.85(9) 2 . ?
O2 Co1 N1 89.15(9) . . ?
O1 Co1 N1 88.09(9) . . ?
O1 Co1 N1 91.91(9) 2 . ?
O2 Co1 N1 89.15(9) 2 2 ?
O2 Co1 N1 90.85(9) . 2 ?
O1 Co1 N1 91.91(9) . 2 ?
O1 Co1 N1 88.09(9) 2 2 ?
N1 Co1 N1 180.00(13) . 2 ?
C10 N1 C6 117.0(3) . . ?
C10 N1 Co1 124.8(2) . . ?
C6 N1 Co1 118.2(2) . . ?
C4 O1 Co1 121.6(2) . . ?
O3 N3 C11 126.2(3) . . ?
O3 N3 C13 121.8(2) . . ?
C11 N3 C13 111.8(2) . . ?
O4 N2 C11 127.4(3) . . ?
O4 N2 C12 121.6(2) . . ?
C11 N2 C12 110.8(2) . . ?
N3 C13 C16 110.8(2) . . ?
N3 C13 C17 106.1(2) . . ?
C16 C13 C17 110.9(2) . . ?
N3 C13 C12 99.3(2) . . ?
C16 C13 C12 116.0(3) . . ?
C17 C13 C12 112.7(2) . . ?
N3 C11 N2 107.9(3) . . ?
N3 C11 C8 127.3(3) . . ?
N2 C11 C8 124.6(3) . . ?
C13 C16 H16A 109.5 . . ?
C13 C16 H16B 109.5 . . ?
H16A C16 H16B 109.5 . . ?
C13 C16 H16C 109.5 . . ?
H16A C16 H16C 109.5 . . ?
H16B C16 H16C 109.5 . . ?
C12 C15 H15A 109.5 . . ?
C12 C15 H15B 109.5 . . ?
H15A C15 H15B 109.5 . . ?
C12 C15 H15C 109.5 . . ?
H15A C15 H15C 109.5 . . ?
H15B C15 H15C 109.5 . . ?
C7 C8 C9 117.9(3) . . ?
C7 C8 C11 119.7(3) . . ?
C9 C8 C11 122.4(3) . . ?
N1 C6 C7 123.9(3) . . ?
N1 C6 H6A 118.1 . . ?
C7 C6 H6A 118.1 . . ?
C4 C5 H5A 109.5 . . ?
C4 C5 H5B 109.5 . . ?
H5A C5 H5B 109.5 . . ?
C4 C5 H5C 109.5 . . ?
H5A C5 H5C 109.5 . . ?
H5B C5 H5C 109.5 . . ?
C13 C17 H17A 109.5 . . ?
C13 C17 H17B 109.5 . . ?
H17A C17 H17B 109.5 . . ?
C13 C17 H17C 109.5 . . ?
H17A C17 H17C 109.5 . . ?
H17B C17 H17C 109.5 . . ?
N2 C12 C15 109.9(3) . . ?
N2 C12 C14 106.0(2) . . ?
C15 C12 C14 111.0(3) . . ?
N2 C12 C13 100.2(2) . . ?
C15 C12 C13 115.0(3) . . ?
C14 C12 C13 113.9(3) . . ?
N1 C10 C9 123.5(3) . . ?
N1 C10 H10A 118.2 . . ?
C9 C10 H10A 118.2 . . ?
O1 C4 C3 125.3(3) . . ?
O1 C4 C5 114.7(3) . . ?
C3 C4 C5 120.0(3) . . ?
C6 C7 C8 118.9(3) . . ?
C6 C7 H7A 120.5 . . ?
C8 C7 H7A 120.5 . . ?
C10 C9 C8 118.7(3) . . ?
C10 C9 H9A 120.6 . . ?
C8 C9 H9A 120.6 . . ?
C4 C3 C2 125.4(3) . . ?
C4 C3 H3A 117.3 . . ?
C2 C3 H3A 117.3 . . ?
C12 C14 H14A 109.5 . . ?
C12 C14 H14B 109.5 . . ?
H14A C14 H14B 109.5 . . ?
C12 C14 H14C 109.5 . . ?
H14A C14 H14C 109.5 . . ?
H14B C14 H14C 109.5 . . ?
C2 O2 Co1 121.18(19) . . ?
O2 C2 C3 125.7(3) . . ?
O2 C2 C1 115.0(3) . . ?
C3 C2 C1 119.2(3) . . ?
C2 C1 H1A 109.5 . . ?
C2 C1 H1B 109.5 . . ?
H1A C1 H1B 109.5 . . ?
C2 C1 H1C 109.5 . . ?
H1A C1 H1C 109.5 . . ?
H1B C1 H1C 109.5 . . ?

loop_
_geom_bond_atom_site_label_1
_geom_bond_atom_site_label_2
_geom_bond_distance
_geom_bond_site_symmetry_2
_geom_bond_publ_flag
Co1 O2 2.028(2) 2 ?
Co1 O2 2.028(2) . ?
Co1 O1 2.038(2) . ?
Co1 O1 2.038(2) 2 ?
Co1 N1 2.177(3) . ?
Co1 N1 2.177(3) 2 ?
N1 C10 1.339(4) . ?
N1 C6 1.344(4) . ?
O1 C4 1.274(4) . ?
O3 N3 1.285(3) . ?
N3 C11 1.344(4) . ?
N3 C13 1.508(4) . ?
O4 N2 1.276(3) . ?
N2 C11 1.358(4) . ?
N2 C12 1.501(4) . ?
C13 C16 1.517(4) . ?
C13 C17 1.534(4) . ?
C13 C12 1.544(4) . ?
C11 C8 1.462(4) . ?
C16 H16A 0.9600 . ?
C16 H16B 0.9600 . ?
C16 H16C 0.9600 . ?
C15 C12 1.528(4) . ?
C15 H15A 0.9600 . ?
C15 H15B 0.9600 . ?
C15 H15C 0.9600 . ?
C8 C7 1.394(4) . ?
C8 C9 1.401(4) . ?
C6 C7 1.369(4) . ?
C6 H6A 0.9300 . ?
C5 C4 1.511(4) . ?
C5 H5A 0.9600 . ?
C5 H5B 0.9600 . ?
C5 H5C 0.9600 . ?
C17 H17A 0.9600 . ?
C17 H17B 0.9600 . ?
C17 H17C 0.9600 . ?
C12 C14 1.529(4) . ?
C10 C9 1.379(4) . ?
C10 H10A 0.9300 . ?
C4 C3 1.398(5) . ?
C7 H7A 0.9300 . ?
C9 H9A 0.9300 . ?
C3 C2 1.396(5) . ?
C3 H3A 0.9300 . ?
C14 H14A 0.9600 . ?
C14 H14B 0.9600 . ?
C14 H14C 0.9600 . ?
O2 C2 1.271(4) . ?
C2 C1 1.511(4) . ?
C1 H1A 0.9600 . ?
C1 H1B 0.9600 . ?
C1 H1C 0.9600 . ?
